data_7225080
loop_
_publ_author_name
'Li, Xingyu'
'Chen, Dashu'
'Liu, Yue'
'Yu, Ziyang'
'Xia, Qiansu'
'Xing, Hongzhu'
'Sun, Wendong'

_publ_section_title
;
 Anthracene-based indium metal--organic framework as a promising
 photosensitizer for visible-light-induced atom transfer radical
 polymerization
;
_journal_issue 20
_journal_name_full CrystEngComm
_journal_page_first 3696
_journal_paper_doi 10.1039/C6CE00465B
_journal_volume 18
_journal_year 2016
_chemical_formula_moiety C34H14InO8
_chemical_formula_sum 'C34 H14 In O8'
_chemical_formula_weight 665.27
_chemical_name_common NNU-32
_chemical_name_systematic
; 
 ? 
;
_space_group_IT_number 131
_symmetry_cell_setting tetragonal
_symmetry_space_group_name_Hall '-P 4c 2'
_symmetry_space_group_name_H-M 'P 42/m m c'
_atom_sites_solution_hydrogens geom
_atom_sites_solution_primary direct
_atom_sites_solution_secondary difmap
_audit_creation_method SHELXL-97
_audit_update_record
;
2015-08-06 deposited with the CCDC.
2016-04-08 downloaded from the CCDC.
;
_cell_angle_alpha 90.00
_cell_angle_beta 90.00
_cell_angle_gamma 90.00
_cell_formula_units_Z 2
_cell_length_a 9.9523(7)
_cell_length_b 9.9523(7)
_cell_length_c 36.798(3)
_cell_measurement_temperature 293(2)
_cell_volume 3644.8(5)
_computing_structure_refinement 'SHELXL-97 (Sheldrick, 1997)'
_computing_structure_solution 'SHELXS-97 (Sheldrick, 1990)'
_diffrn_ambient_temperature 293(2)
_diffrn_measured_fraction_theta_full 0.999
_diffrn_measured_fraction_theta_max 0.999
_diffrn_measurement_device_type 'Bruker SMART APEX II CCD'
_diffrn_measurement_method 'phi and omega scans'
_diffrn_radiation_monochromator graphite
_diffrn_radiation_source 'fine-focus sealed tube'
_diffrn_radiation_type MoK\a
_diffrn_radiation_wavelength 0.71073
_diffrn_reflns_av_R_equivalents 0.0746
_diffrn_reflns_av_sigmaI/netI 0.0363
_diffrn_reflns_limit_h_max 11
_diffrn_reflns_limit_h_min -11
_diffrn_reflns_limit_k_max 11
_diffrn_reflns_limit_k_min -9
_diffrn_reflns_limit_l_max 40
_diffrn_reflns_limit_l_min -40
_diffrn_reflns_number 17219
_diffrn_reflns_theta_full 23.26
_diffrn_reflns_theta_max 23.26
_diffrn_reflns_theta_min 2.05
_exptl_absorpt_coefficient_mu 0.345
_exptl_absorpt_correction_type none
_exptl_crystal_colour Yellow
_exptl_crystal_density_diffrn 0.606
_exptl_crystal_density_method 'not measured'
_exptl_crystal_description Polyhedral
_exptl_crystal_F_000 662
_exptl_crystal_size_max 0.8
_exptl_crystal_size_mid 0.7
_exptl_crystal_size_min 0.5
_refine_diff_density_max 0.285
_refine_diff_density_min -0.429
_refine_diff_density_rms 0.049
_refine_ls_extinction_method none
_refine_ls_goodness_of_fit_ref 0.963
_refine_ls_hydrogen_treatment mixed
_refine_ls_matrix_type full
_refine_ls_number_parameters 80
_refine_ls_number_reflns 1517
_refine_ls_number_restraints 104
_refine_ls_restrained_S_all 1.037
_refine_ls_R_factor_all 0.0756
_refine_ls_R_factor_gt 0.0413
_refine_ls_shift/su_max 0.002
_refine_ls_shift/su_mean 0.000
_refine_ls_structure_factor_coef Fsqd
_refine_ls_weighting_details 'calc w=1/[\s^2^(Fo^2^)+(0.0741P)^2^+0.0000P] where P=(Fo^2^+2Fc^2^)/3'
_refine_ls_weighting_scheme calc
_refine_ls_wR_factor_gt 0.1038
_refine_ls_wR_factor_ref 0.1151
_reflns_number_gt 1035
_reflns_number_total 1517
_reflns_threshold_expression >2sigma(I)
_cod_data_source_file c6ce00465b2.cif
_cod_data_source_block c
_cod_depositor_comments
;
The following automatic conversions were performed:

'_symmetry_cell_setting' value 'Tetragonal' changed to 'tetragonal'
according to
/usr/data/users/saulius/crontab/automatic-downloads/rss-feeds/RSC/lib/dictionaries/cif_core.dic
dictionary named 'cif_core.dic' version 2.4.2 from 2011-04-26.

Automatic conversion script
Id: cif_fix_values 4268 2015-11-12 08:31:59Z antanas 

 Adding full bibliography for 7225080.cif.
;
_cod_original_sg_symbol_H-M P42/mmc
_cod_database_code 7225080

loop_
_symmetry_equiv_pos_as_xyz
'x, y, z'
'-y, x, z+1/2'
'-x, -y, z'
'y, -x, z+1/2'
'x, -y, -z'
'y, x, -z+1/2'
'-x, y, -z'
'-y, -x, -z+1/2'
'-x, -y, -z'
'y, -x, -z-1/2'
'x, y, -z'
'-y, x, -z-1/2'
'-x, y, z'
'-y, -x, z-1/2'
'x, -y, z'
'y, x, z-1/2'

loop_
_atom_site_label
_atom_site_type_symbol
_atom_site_fract_x
_atom_site_fract_y
_atom_site_fract_z
_atom_site_U_iso_or_equiv
_atom_site_adp_type
_atom_site_occupancy
_atom_site_symmetry_multiplicity
_atom_site_calc_flag
_atom_site_refinement_flags
In1 In 0.0000 0.0000 0.2500 0.0530(3) Uani 1 8 d S
O1 O 0.0000 0.1431(4) 0.20526(10) 0.0795(12) Uani 1 2 d S
O2 O 0.0000 0.2444(5) 0.25683(9) 0.1104(17) Uani 1 2 d S
C1 C 0.0000 0.2457(6) 0.22408(16) 0.086(2) Uani 1 2 d SU
C2 C 0.0000 0.5000 0.2235(2) 0.100(3) Uani 1 4 d SDU
H2A H 0.0000 0.5000 0.2488 0.120 Uiso 1 4 calc SR
C3 C 0.0000 0.3817(5) 0.20457(15) 0.115(3) Uani 1 2 d SDU
C4 C 0.0000 0.3826(5) 0.16726(15) 0.146(4) Uani 1 2 d SDU
H4A H 0.0000 0.3017 0.1546 0.175 Uiso 1 2 calc SR
C5 C 0.0000 0.5000 0.1488(2) 0.158(6) Uani 1 4 d SDU
C6 C 0.0000 0.5000 0.1077(3) 0.209(8) Uani 1 4 d SU
C7 C 0.0000 0.5000 0.0766(3) 0.273(11) Uani 1 4 d SU
C8 C 0.0000 0.5000 0.0378(3) 0.272(11) Uani 1 4 d SU
C9 C 0.0667(17) 0.3785(11) 0.0186(2) 0.167(10) Uani 0.50 1 d PU
C10 C 0.0863(17) 0.2641(14) 0.0389(3) 0.202(10) Uani 0.50 1 d PU
H10A H 0.0768 0.2619 0.0641 0.243 Uiso 0.50 1 calc PR
C11 C 0.120(3) 0.156(2) 0.0191(4) 0.279(13) Uani 0.50 1 d PU
H11A H 0.1452 0.0773 0.0311 0.334 Uiso 0.50 1 calc PR

loop_
_atom_site_aniso_label
_atom_site_aniso_U_11
_atom_site_aniso_U_22
_atom_site_aniso_U_33
_atom_site_aniso_U_23
_atom_site_aniso_U_13
_atom_site_aniso_U_12
In1 0.0592(3) 0.0592(3) 0.0406(4) 0.000 0.000 0.000
O1 0.113(4) 0.050(2) 0.075(2) 0.007(2) 0.000 0.000
O2 0.197(5) 0.079(3) 0.055(3) 0.021(2) 0.000 0.000
C1 0.150(6) 0.053(4) 0.055(3) 0.010(3) 0.000 0.000
C2 0.195(11) 0.042(5) 0.062(5) 0.000 0.000 0.000
C3 0.237(10) 0.045(3) 0.062(4) 0.003(3) 0.000 0.000
C4 0.334(13) 0.052(4) 0.052(3) 0.006(3) 0.000 0.000
C5 0.367(19) 0.047(5) 0.060(5) 0.000 0.000 0.000
C6 0.45(3) 0.095(9) 0.085(8) 0.000 0.000 0.000
C7 0.62(3) 0.151(13) 0.044(6) 0.000 0.000 0.000
C8 0.65(3) 0.110(10) 0.055(7) 0.000 0.000 0.000
C9 0.35(3) 0.079(6) 0.071(5) 0.000(5) 0.016(8) -0.007(9)
C10 0.40(3) 0.104(9) 0.099(7) 0.013(8) -0.008(11) -0.008(12)
C11 0.50(3) 0.209(17) 0.123(11) 0.015(11) -0.007(14) 0.104(19)

loop_
_atom_type_symbol
_atom_type_description
_atom_type_scat_dispersion_real
_atom_type_scat_dispersion_imag
_atom_type_scat_source
C C 0.0033 0.0016 'International Tables Vol C Tables 4.2.6.8 and 6.1.1.4'
H H 0.0000 0.0000 'International Tables Vol C Tables 4.2.6.8 and 6.1.1.4'
In In -0.7276 1.3100 'International Tables Vol C Tables 4.2.6.8 and 6.1.1.4'
O O 0.0106 0.0060 'International Tables Vol C Tables 4.2.6.8 and 6.1.1.4'

loop_
_geom_angle_atom_site_label_1
_geom_angle_atom_site_label_2
_geom_angle_atom_site_label_3
_geom_angle
_geom_angle_site_symmetry_1
_geom_angle_site_symmetry_3
O1 In1 O1 124.89(12) 3 10_556
O1 In1 O1 81.7(2) 3 .
O1 In1 O1 124.89(12) 10_556 .
O1 In1 O1 124.89(12) 3 12_556
O1 In1 O1 81.7(2) 10_556 12_556
O1 In1 O1 124.89(12) . 12_556
O1 In1 O2 85.54(6) 3 12_556
O1 In1 O2 136.75(13) 10_556 12_556
O1 In1 O2 85.54(6) . 12_556
O1 In1 O2 55.04(12) 12_556 12_556
O1 In1 O2 85.54(6) 3 10_556
O1 In1 O2 55.04(12) 10_556 10_556
O1 In1 O2 85.54(6) . 10_556
O1 In1 O2 136.75(13) 12_556 10_556
O2 In1 O2 168.21(15) 12_556 10_556
O1 In1 O2 136.75(13) 3 .
O1 In1 O2 85.54(6) 10_556 .
O1 In1 O2 55.04(12) . .
O1 In1 O2 85.54(6) 12_556 .
O2 In1 O2 90.605(15) 12_556 .
O2 In1 O2 90.605(15) 10_556 .
O1 In1 O2 55.04(12) 3 3
O1 In1 O2 85.54(6) 10_556 3
O1 In1 O2 136.75(13) . 3
O1 In1 O2 85.54(6) 12_556 3
O2 In1 O2 90.605(15) 12_556 3
O2 In1 O2 90.605(15) 10_556 3
O2 In1 O2 168.21(15) . 3
O1 In1 C1 27.83(14) 3 3
O1 In1 C1 105.95(11) 10_556 3
O1 In1 C1 109.55(19) . 3
O1 In1 C1 105.95(11) 12_556 3
O2 In1 C1 87.86(3) 12_556 3
O2 In1 C1 87.86(3) 10_556 3
O2 In1 C1 164.59(16) . 3
O2 In1 C1 27.21(14) 3 3
O1 In1 C1 105.95(11) 3 10_556
O1 In1 C1 27.83(14) 10_556 10_556
O1 In1 C1 105.95(11) . 10_556
O1 In1 C1 109.55(19) 12_556 10_556
O2 In1 C1 164.59(16) 12_556 10_556
O2 In1 C1 27.21(14) 10_556 10_556
O2 In1 C1 87.86(3) . 10_556
O2 In1 C1 87.86(3) 3 10_556
C1 In1 C1 97.59(9) 3 10_556
O1 In1 C1 105.95(11) 3 12_556
O1 In1 C1 109.55(19) 10_556 12_556
O1 In1 C1 105.95(11) . 12_556
O1 In1 C1 27.83(14) 12_556 12_556
O2 In1 C1 27.21(14) 12_556 12_556
O2 In1 C1 164.59(16) 10_556 12_556
O2 In1 C1 87.86(3) . 12_556
O2 In1 C1 87.86(3) 3 12_556
C1 In1 C1 97.59(9) 3 12_556
C1 In1 C1 137.4(3) 10_556 12_556
O1 In1 C1 109.55(19) 3 .
O1 In1 C1 105.95(11) 10_556 .
O1 In1 C1 27.83(14) . .
O1 In1 C1 105.95(11) 12_556 .
O2 In1 C1 87.86(3) 12_556 .
O2 In1 C1 87.86(3) 10_556 .
O2 In1 C1 27.21(14) . .
O2 In1 C1 164.59(16) 3 .
C1 In1 C1 137.4(3) 3 .
C1 In1 C1 97.59(9) 10_556 .
C1 In1 C1 97.59(9) 12_556 .
C1 O1 In1 96.7(3) . .
C1 O2 In1 84.7(4) . .
O2 C1 O1 123.5(5) . .
O2 C1 C3 118.6(6) . .
O1 C1 C3 117.9(5) . .
O2 C1 In1 68.1(3) . .
O1 C1 In1 55.4(3) . .
C3 C1 In1 173.4(4) . .
C3 C2 C3 118.8(6) . 3_565
C3 C2 H2A 120.6 . .
C3 C2 H2A 120.6 3_565 .
C2 C3 C4 120.2(5) . .
C2 C3 C1 121.5(5) . .
C4 C3 C1 118.3(5) . .
C5 C4 C3 120.5(5) . .
C5 C4 H4A 119.8 . .
C3 C4 H4A 119.8 . .
C4 C5 C4 119.8(7) 3_565 .
C4 C5 C6 120.1(4) 3_565 .
C4 C5 C6 120.1(4) . .
C7 C6 C5 180.000(1) . .
C6 C7 C8 180.000(1) . .
C7 C8 C9 117.1(5) . 13
C7 C8 C9 117.1(5) . .
C9 C8 C9 50.7(12) 13 .
C7 C8 C9 117.1(5) . 3_565
C9 C8 C9 102.5(10) 13 3_565
C9 C8 C9 125.7(11) . 3_565
C7 C8 C9 117.1(5) . 15_565
C9 C8 C9 125.7(11) 13 15_565
C9 C8 C9 102.5(10) . 15_565
C9 C8 C9 50.7(12) 3_565 15_565
C9 C9 C9 90.000(1) 13 11
C9 C9 C10 98.1(10) 13 .
C9 C9 C10 123.0(7) 11 .
C9 C9 C8 64.6(6) 13 .
C9 C9 C8 117.1(5) 11 .
C10 C9 C8 117.2(10) . .
C11 C10 C9 113.7(13) . .
C11 C10 C10 104.6(14) . 13
C9 C10 C10 81.9(10) . 13
C11 C10 H10A 123.1 . .
C9 C10 H10A 123.1 . .
C10 C10 H10A 84.2 13 .
C10 C11 C11 122.9(9) . 11
C10 C11 H11A 118.6 . .
C11 C11 H11A 118.6 11 .

loop_
_geom_bond_atom_site_label_1
_geom_bond_atom_site_label_2
_geom_bond_distance
_geom_bond_site_symmetry_2
In1 O1 2.177(3) 3
In1 O1 2.177(3) 10_556
In1 O1 2.177(3) .
In1 O1 2.177(3) 12_556
In1 O2 2.445(5) 12_556
In1 O2 2.445(5) 10_556
In1 O2 2.445(5) .
In1 O2 2.445(5) 3
In1 C1 2.625(6) 3
In1 C1 2.625(6) 10_556
In1 C1 2.625(6) 12_556
In1 C1 2.625(6) .
O1 C1 1.234(6) .
O2 C1 1.205(6) .
C1 C3 1.532(7) .
C2 C3 1.368(6) .
C2 C3 1.368(6) 3_565
C2 H2A 0.9300 .
C3 C4 1.373(7) .
C4 C5 1.351(6) .
C4 H4A 0.9300 .
C5 C4 1.351(6) 3_565
C5 C6 1.515(14) .
C6 C7 1.142(14) .
C7 C8 1.430(14) .
C8 C9 1.550(12) 13
C8 C9 1.550(12) .
C8 C9 1.550(12) 3_565
C8 C9 1.550(12) 15_565
C9 C9 1.33(3) 13
C9 C9 1.365(16) 11
C9 C10 1.378(14) .
C10 C11 1.347(19) .
C10 C10 1.72(3) 13
C10 H10A 0.9300 .
C11 C11 1.40(3) 11
C11 H11A 0.9300 .
